data_7132612
loop_
_publ_author_name
'Gentile, Giuseppe'
'Bartolomei, Beatrice'
'Dosso, Jacopo'
'Demitri, Nicola'
'Filippini, Giacomo'
'Prato, Maurizio'

_publ_section_title
;
 Synthesis of a novel tetra-phenol &#x3c0;-extended phenazine and its
 application as an organo-photocatalyst.
;
_journal_issue 5
_journal_name_full 'Chemical communications (Cambridge, England)'
_journal_page_first 602
_journal_page_last 605
_journal_paper_doi 10.1039/d3cc05176e
_journal_volume 60
_journal_year 2024
_chemical_formula_moiety 'C52 H50 N2 O4'
_chemical_formula_sum 'C52 H50 N2 O4'
_chemical_formula_weight 766.94
_space_group_crystal_system monoclinic
_space_group_IT_number 15
_space_group_name_Hall '-C 2yc'
_space_group_name_H-M_alt 'C 1 2/c 1'
_atom_sites_solution_hydrogens geom
_atom_sites_solution_primary direct
_atom_sites_solution_secondary difmap
_audit_creation_method SHELXL-2018/3
_audit_update_record
;
2023-10-04 deposited with the CCDC.	2023-12-14 downloaded from the CCDC.
;
_cell_angle_alpha 90
_cell_angle_beta 118.68(3)
_cell_angle_gamma 90
_cell_formula_units_Z 4
_cell_length_a 19.961(4)
_cell_length_b 14.527(3)
_cell_length_c 16.049(3)
_cell_measurement_reflns_used 4336
_cell_measurement_temperature 100(2)
_cell_measurement_theta_max 31.092
_cell_measurement_theta_min 1.589
_cell_volume 4082.8(18)
_computing_cell_refinement 'XDS (Kabsch, 2010)'
_computing_data_collection 'MXCuBE3 (Mueller,2017)'
_computing_data_reduction 'XDS (Kabsch, 2010)'
_computing_molecular_graphics 'Ortep3 for Windows - Coot'
_computing_publication_material 'enCIFer - publCIF'
_computing_structure_refinement 'SHELXL-2018/3 (Sheldrick, 2015)'
_computing_structure_solution 'SHELXT (Sheldrick, 2015)'
_diffrn_ambient_temperature 100(2)
_diffrn_measured_fraction_theta_full 0.993
_diffrn_measured_fraction_theta_max 0.894
_diffrn_measurement_device_type
;
'Arinax MD2s Goniometer, Pilatus 6M detector'
;
_diffrn_measurement_method 'Rotating crystal'
_diffrn_radiation_type Synchrotron
_diffrn_radiation_wavelength 0.620
_diffrn_reflns_av_R_equivalents 0.0750
_diffrn_reflns_av_unetI/netI 0.0519
_diffrn_reflns_Laue_measured_fraction_full 0.993
_diffrn_reflns_Laue_measured_fraction_max 0.894
_diffrn_reflns_limit_h_max 29
_diffrn_reflns_limit_h_min -30
_diffrn_reflns_limit_k_max 23
_diffrn_reflns_limit_k_min -23
_diffrn_reflns_limit_l_max 26
_diffrn_reflns_limit_l_min -26
_diffrn_reflns_number 47689
_diffrn_reflns_point_group_measured_fraction_full 0.993
_diffrn_reflns_point_group_measured_fraction_max 0.894
_diffrn_reflns_theta_full 21.839
_diffrn_reflns_theta_max 31.092
_diffrn_reflns_theta_min 1.589
_diffrn_source 'Elettra Synchrotron - XRD2 BL'
_diffrn_standards_decay_% 0
_diffrn_standards_interval_count 0
_diffrn_standards_number 0
_exptl_absorpt_coefficient_mu 0.060
_exptl_absorpt_correction_type none
_exptl_crystal_colour Colourless
_exptl_crystal_density_diffrn 1.248
_exptl_crystal_description 'Tiny rods'
_exptl_crystal_F_000 1632
_exptl_crystal_size_max 0.100
_exptl_crystal_size_mid 0.050
_exptl_crystal_size_min 0.020
_refine_diff_density_max 0.477
_refine_diff_density_min -0.299
_refine_diff_density_rms 0.066
_refine_ls_extinction_method none
_refine_ls_goodness_of_fit_ref 1.029
_refine_ls_hydrogen_treatment constr
_refine_ls_matrix_type full
_refine_ls_number_parameters 267
_refine_ls_number_reflns 8858
_refine_ls_number_restraints 0
_refine_ls_restrained_S_all 1.029
_refine_ls_R_factor_all 0.1200
_refine_ls_R_factor_gt 0.0685
_refine_ls_shift/su_max 0.000
_refine_ls_shift/su_mean 0.000
_refine_ls_structure_factor_coef Fsqd
_refine_ls_weighting_details 'w=1/[\s^2^(Fo^2^)+(0.1174P)^2^+0.9454P] where P=(Fo^2^+2Fc^2^)/3'
_refine_ls_weighting_scheme calc
_refine_ls_wR_factor_gt 0.1861
_refine_ls_wR_factor_ref 0.2201
_reflns_Friedel_coverage 0.000
_reflns_number_gt 5156
_reflns_number_total 8858
_reflns_threshold_expression 'I > 2\s(I)'
_cod_data_source_file d3cc05176e2.cif
_cod_data_source_block 3MeOPhen
_cod_depositor_comments 'Adding full bibliography for 7132409--7132612.cif.'
_cod_original_cell_volume 4082.7(17)
_cod_original_sg_symbol_H-M 'C 2/c'
_cod_database_code 7132612
_shelx_shelxl_version_number 2018/3
_shelx_space_group_comment
;
The symmetry employed for this shelxl refinement is uniquely defined
by the following loop, which should always be used as a source of
symmetry information in preference to the above space-group names.
They are only intended as comments.
;
_shelx_estimated_absorpt_t_min 0.994
_shelx_estimated_absorpt_t_max 0.999

loop_
_space_group_symop_operation_xyz
'x, y, z'
'-x, y, -z+1/2'
'x+1/2, y+1/2, z'
'-x+1/2, y+1/2, -z+1/2'
'-x, -y, -z'
'x, -y, z-1/2'
'-x+1/2, -y+1/2, -z'
'x+1/2, -y+1/2, z-1/2'

loop_
_atom_site_label
_atom_site_type_symbol
_atom_site_fract_x
_atom_site_fract_y
_atom_site_fract_z
_atom_site_U_iso_or_equiv
_atom_site_adp_type
_atom_site_occupancy
_atom_site_site_symmetry_order
_atom_site_calc_flag
_atom_site_refinement_flags_posn
_atom_site_refinement_flags_adp
_atom_site_refinement_flags_occupancy
_atom_site_disorder_assembly
_atom_site_disorder_group
OA O 0.60430(7) 0.11471(8) 0.66355(7) 0.0384(3) Uani 1 1 d . . . . .
OB O 0.47522(7) 0.05738(8) 0.64090(7) 0.0381(3) Uani 1 1 d . . . . .
N1 N 0.56032(7) 0.23558(8) 0.33761(7) 0.0268(2) Uani 1 1 d . . . . .
C3 C 0.42756(8) 0.20222(9) 0.23879(9) 0.0268(2) Uani 1 1 d . . . . .
C8 C 0.55009(8) 0.15962(9) 0.49791(9) 0.0298(3) Uani 1 1 d . . . . .
H8 H 0.597367 0.183301 0.506533 0.036 Uiso 1 1 calc R U . . .
C7 C 0.48488(8) 0.16279(9) 0.40697(9) 0.0276(2) Uani 1 1 d . . . . .
C18 C 0.35581(8) 0.16509(9) 0.22068(9) 0.0276(2) Uani 1 1 d . . . . .
C13 C 0.34868(8) 0.12842(9) 0.29828(9) 0.0292(3) Uani 1 1 d . . . . .
C2 C 0.48911(8) 0.20115(9) 0.32724(9) 0.0266(2) Uani 1 1 d . . . . .
C9 C 0.54557(9) 0.12266(10) 0.57362(9) 0.0315(3) Uani 1 1 d . . . . .
C11 C 0.41080(9) 0.09086(9) 0.47235(9) 0.0308(3) Uani 1 1 d . . . . .
H11 H 0.363712 0.067311 0.464478 0.037 Uiso 1 1 calc R U . . .
C12 C 0.41439(8) 0.12762(9) 0.39257(9) 0.0281(2) Uani 1 1 d . . . . .
C10 C 0.47412(9) 0.08871(9) 0.56072(9) 0.0317(3) Uani 1 1 d . . . . .
C31 C 0.57458(8) 0.33064(9) 0.36065(9) 0.0281(2) Uani 1 1 d . . . . .
C17 C 0.29260(8) 0.16251(10) 0.12803(9) 0.0319(3) Uani 1 1 d . . . . .
H17 H 0.297579 0.186994 0.076383 0.038 Uiso 1 1 calc R U . . .
C14 C 0.27718(9) 0.09149(11) 0.27866(11) 0.0358(3) Uani 1 1 d . . . . .
H14 H 0.270913 0.067008 0.329378 0.043 Uiso 1 1 calc R U . . .
C15 C 0.21643(9) 0.08997(12) 0.18829(11) 0.0398(3) Uani 1 1 d . . . . .
H15 H 0.168883 0.065062 0.177341 0.048 Uiso 1 1 calc R U . . .
C32 C 0.62769(9) 0.37969(10) 0.34519(10) 0.0327(3) Uani 1 1 d . . . . .
H32 H 0.655204 0.349353 0.318616 0.039 Uiso 1 1 calc R U . . .
C16 C 0.22445(9) 0.12524(11) 0.11181(11) 0.0374(3) Uani 1 1 d . . . . .
H16 H 0.182663 0.123171 0.049162 0.045 Uiso 1 1 calc R U . . .
C36 C 0.53526(9) 0.37809(10) 0.39959(10) 0.0334(3) Uani 1 1 d . . . . .
H36 H 0.498879 0.346491 0.411192 0.040 Uiso 1 1 calc R U . . .
C35 C 0.54890(9) 0.47104(11) 0.42147(11) 0.0366(3) Uani 1 1 d . . . . .
H35 H 0.520892 0.501780 0.447131 0.044 Uiso 1 1 calc R U . . .
C34 C 0.60204(9) 0.52070(10) 0.40718(10) 0.0345(3) Uani 1 1 d . . . . .
C33 C 0.64072(9) 0.47252(10) 0.36830(11) 0.0356(3) Uani 1 1 d . . . . .
H33 H 0.677312 0.504220 0.357165 0.043 Uiso 1 1 calc R U . . .
CA C 0.67651(10) 0.14888(14) 0.68046(12) 0.0479(4) Uani 1 1 d . . . . .
HA1 H 0.693124 0.115582 0.640459 0.072 Uiso 1 1 calc R U . . .
HA2 H 0.713996 0.139964 0.747457 0.072 Uiso 1 1 calc R U . . .
HA3 H 0.672185 0.214645 0.665119 0.072 Uiso 1 1 calc R U . . .
CB C 0.40437(11) 0.02901(12) 0.63405(11) 0.0422(4) Uani 1 1 d . . . . .
HB1 H 0.367512 0.079618 0.608540 0.063 Uiso 1 1 calc R U . . .
HB2 H 0.412160 0.012222 0.697229 0.063 Uiso 1 1 calc R U . . .
HB3 H 0.384753 -0.024324 0.591679 0.063 Uiso 1 1 calc R U . . .
C37 C 0.61524(11) 0.62268(11) 0.43460(14) 0.0438(4) Uani 1 1 d . . . . .
C39 C 0.65596(15) 0.63126(15) 0.54282(16) 0.0603(5) Uani 1 1 d . . . . .
H39A H 0.625733 0.600439 0.567930 0.090 Uiso 1 1 calc R U . . .
H39B H 0.661827 0.696476 0.560574 0.090 Uiso 1 1 calc R U . . .
H39C H 0.706420 0.602370 0.569311 0.090 Uiso 1 1 calc R U . . .
C38 C 0.66266(15) 0.67044(13) 0.39619(19) 0.0605(6) Uani 1 1 d . . . . .
H38A H 0.713277 0.641839 0.423517 0.091 Uiso 1 1 calc R U . . .
H38B H 0.668118 0.735780 0.413437 0.091 Uiso 1 1 calc R U . . .
H38C H 0.637120 0.664458 0.326877 0.091 Uiso 1 1 calc R U . . .
C40 C 0.53793(14) 0.67202(13) 0.39427(19) 0.0604(5) Uani 1 1 d . . . . .
H40A H 0.510576 0.665514 0.324998 0.091 Uiso 1 1 calc R U . . .
H40B H 0.546260 0.737447 0.411014 0.091 Uiso 1 1 calc R U . . .
H40C H 0.507577 0.644595 0.421054 0.091 Uiso 1 1 calc R U . . .

loop_
_atom_site_aniso_label
_atom_site_aniso_U_11
_atom_site_aniso_U_22
_atom_site_aniso_U_33
_atom_site_aniso_U_23
_atom_site_aniso_U_13
_atom_site_aniso_U_12
OA 0.0463(6) 0.0450(6) 0.0199(4) 0.0041(4) 0.0126(4) -0.0024(5)
OB 0.0532(7) 0.0420(6) 0.0240(4) 0.0028(4) 0.0223(5) -0.0049(5)
N1 0.0341(5) 0.0293(5) 0.0194(4) -0.0013(4) 0.0148(4) -0.0016(4)
C3 0.0353(6) 0.0263(5) 0.0212(5) 0.0010(4) 0.0156(5) 0.0003(5)
C8 0.0380(7) 0.0308(6) 0.0214(5) 0.0004(4) 0.0149(5) -0.0002(5)
C7 0.0367(6) 0.0276(5) 0.0210(5) 0.0005(4) 0.0159(5) 0.0004(5)
C18 0.0336(6) 0.0281(6) 0.0223(5) 0.0006(4) 0.0144(5) 0.0010(5)
C13 0.0368(7) 0.0287(6) 0.0242(5) 0.0001(4) 0.0164(5) -0.0006(5)
C2 0.0341(6) 0.0275(5) 0.0206(5) -0.0007(4) 0.0151(5) -0.0012(5)
C9 0.0425(7) 0.0315(6) 0.0205(5) 0.0013(4) 0.0151(5) 0.0016(5)
C11 0.0422(7) 0.0307(6) 0.0247(6) 0.0000(5) 0.0203(6) -0.0017(5)
C12 0.0370(6) 0.0279(6) 0.0225(5) 0.0002(4) 0.0168(5) 0.0002(5)
C10 0.0467(8) 0.0294(6) 0.0239(6) 0.0016(4) 0.0209(6) 0.0006(5)
C31 0.0342(6) 0.0298(6) 0.0200(5) -0.0016(4) 0.0128(5) -0.0004(5)
C17 0.0370(7) 0.0345(7) 0.0237(6) 0.0005(5) 0.0143(5) 0.0001(5)
C14 0.0404(7) 0.0393(7) 0.0307(6) 0.0013(5) 0.0196(6) -0.0054(6)
C15 0.0379(7) 0.0464(8) 0.0340(7) -0.0005(6) 0.0164(6) -0.0069(6)
C32 0.0397(7) 0.0324(6) 0.0320(6) -0.0050(5) 0.0220(6) -0.0038(5)
C16 0.0371(7) 0.0430(8) 0.0272(6) -0.0009(5) 0.0116(6) -0.0029(6)
C36 0.0399(7) 0.0341(7) 0.0322(6) -0.0029(5) 0.0222(6) -0.0016(5)
C35 0.0444(8) 0.0345(7) 0.0374(7) -0.0044(5) 0.0248(7) 0.0010(6)
C34 0.0426(8) 0.0320(6) 0.0315(7) -0.0046(5) 0.0198(6) -0.0017(5)
C33 0.0422(7) 0.0340(7) 0.0369(7) -0.0058(5) 0.0239(6) -0.0058(6)
CA 0.0458(9) 0.0592(11) 0.0267(7) 0.0077(7) 0.0078(7) -0.0079(8)
CB 0.0583(10) 0.0474(9) 0.0302(7) 0.0005(6) 0.0286(7) -0.0084(7)
C37 0.0573(10) 0.0327(7) 0.0503(9) -0.0102(6) 0.0330(8) -0.0057(7)
C39 0.0816(15) 0.0485(10) 0.0533(11) -0.0217(9) 0.0343(11) -0.0144(10)
C38 0.0861(15) 0.0343(8) 0.0847(16) -0.0137(9) 0.0600(14) -0.0156(9)
C40 0.0748(14) 0.0364(9) 0.0798(15) -0.0042(9) 0.0449(13) 0.0052(9)

loop_
_atom_type_symbol
_atom_type_description
_atom_type_scat_dispersion_real
_atom_type_scat_dispersion_imag
_atom_type_scat_source
C C 0.0020 0.0012 'International Tables Vol C Tables 4.2.6.8 and 6.1.1.4'
H H 0.0000 0.0000 'International Tables Vol C Tables 4.2.6.8 and 6.1.1.4'
N N 0.0042 0.0025 'International Tables Vol C Tables 4.2.6.8 and 6.1.1.4'
O O 0.0077 0.0045 'International Tables Vol C Tables 4.2.6.8 and 6.1.1.4'

loop_
_geom_angle_atom_site_label_1
_geom_angle_atom_site_label_2
_geom_angle_atom_site_label_3
_geom_angle
_geom_angle_site_symmetry_1
_geom_angle_site_symmetry_3
_geom_angle_publ_flag
C9 OA CA 116.85(11) . . ?
C10 OB CB 117.42(12) . . ?
C31 N1 C2 115.50(11) . . ?
C31 N1 C3 116.92(10) . 2_655 ?
C2 N1 C3 110.14(10) . 2_655 ?
C2 C3 C18 121.67(11) . . ?
C2 C3 N1 117.05(12) . 2_655 ?
C18 C3 N1 121.08(12) . 2_655 ?
C9 C8 C7 120.51(13) . . ?
C9 C8 H8 119.7 . . ?
C7 C8 H8 119.7 . . ?
C12 C7 C8 120.64(11) . . ?
C12 C7 C2 118.46(12) . . ?
C8 C7 C2 120.90(12) . . ?
C17 C18 C13 119.76(13) . . ?
C17 C18 C3 121.78(12) . . ?
C13 C18 C3 118.45(12) . . ?
C14 C13 C18 117.52(13) . . ?
C14 C13 C12 122.73(12) . . ?
C18 C13 C12 119.72(12) . . ?
C3 C2 C7 121.64(12) . . ?
C3 C2 N1 117.64(11) . . ?
C7 C2 N1 120.63(12) . . ?
OA C9 C8 125.78(14) . . ?
OA C9 C10 114.67(12) . . ?
C8 C9 C10 119.56(13) . . ?
C10 C11 C12 121.29(13) . . ?
C10 C11 H11 119.4 . . ?
C12 C11 H11 119.4 . . ?
C7 C12 C11 117.86(13) . . ?
C7 C12 C13 120.01(11) . . ?
C11 C12 C13 122.12(13) . . ?
OB C10 C11 125.12(13) . . ?
OB C10 C9 114.75(13) . . ?
C11 C10 C9 120.12(12) . . ?
C32 C31 C36 117.75(12) . . ?
C32 C31 N1 121.59(12) . . ?
C36 C31 N1 120.66(12) . . ?
C16 C17 C18 120.93(13) . . ?
C16 C17 H17 119.5 . . ?
C18 C17 H17 119.5 . . ?
C15 C14 C13 121.83(13) . . ?
C15 C14 H14 119.1 . . ?
C13 C14 H14 119.1 . . ?
C14 C15 C16 120.16(14) . . ?
C14 C15 H15 119.9 . . ?
C16 C15 H15 119.9 . . ?
C33 C32 C31 120.60(13) . . ?
C33 C32 H32 119.7 . . ?
C31 C32 H32 119.7 . . ?
C17 C16 C15 119.79(14) . . ?
C17 C16 H16 120.1 . . ?
C15 C16 H16 120.1 . . ?
C35 C36 C31 120.57(13) . . ?
C35 C36 H36 119.7 . . ?
C31 C36 H36 119.7 . . ?
C36 C35 C34 122.37(13) . . ?
C36 C35 H35 118.8 . . ?
C34 C35 H35 118.8 . . ?
C35 C34 C33 116.39(14) . . ?
C35 C34 C37 119.62(13) . . ?
C33 C34 C37 123.99(14) . . ?
C32 C33 C34 122.30(13) . . ?
C32 C33 H33 118.8 . . ?
C34 C33 H33 118.8 . . ?
OA CA HA1 109.5 . . ?
OA CA HA2 109.5 . . ?
HA1 CA HA2 109.5 . . ?
OA CA HA3 109.5 . . ?
HA1 CA HA3 109.5 . . ?
HA2 CA HA3 109.5 . . ?
OB CB HB1 109.5 . . ?
OB CB HB2 109.5 . . ?
HB1 CB HB2 109.5 . . ?
OB CB HB3 109.5 . . ?
HB1 CB HB3 109.5 . . ?
HB2 CB HB3 109.5 . . ?
C38 C37 C39 109.14(17) . . ?
C38 C37 C34 112.27(13) . . ?
C39 C37 C34 109.24(15) . . ?
C38 C37 C40 108.13(17) . . ?
C39 C37 C40 108.65(17) . . ?
C34 C37 C40 109.33(15) . . ?
C37 C39 H39A 109.5 . . ?
C37 C39 H39B 109.5 . . ?
H39A C39 H39B 109.5 . . ?
C37 C39 H39C 109.5 . . ?
H39A C39 H39C 109.5 . . ?
H39B C39 H39C 109.5 . . ?
C37 C38 H38A 109.5 . . ?
C37 C38 H38B 109.5 . . ?
H38A C38 H38B 109.5 . . ?
C37 C38 H38C 109.5 . . ?
H38A C38 H38C 109.5 . . ?
H38B C38 H38C 109.5 . . ?
C37 C40 H40A 109.5 . . ?
C37 C40 H40B 109.5 . . ?
H40A C40 H40B 109.5 . . ?
C37 C40 H40C 109.5 . . ?
H40A C40 H40C 109.5 . . ?
H40B C40 H40C 109.5 . . ?

loop_
_geom_bond_atom_site_label_1
_geom_bond_atom_site_label_2
_geom_bond_distance
_geom_bond_site_symmetry_2
_geom_bond_publ_flag
OA C9 1.3589(18) . ?
OA CA 1.422(2) . ?
OB C10 1.3551(15) . ?
OB CB 1.426(2) . ?
N1 C31 1.4226(17) . ?
N1 C2 1.4391(18) . ?
N1 C3 1.4428(15) 2_655 ?
C3 C2 1.3604(19) . ?
C3 C18 1.4238(19) . ?
C8 C9 1.3706(18) . ?
C8 C7 1.415(2) . ?
C8 H8 0.9500 . ?
C7 C12 1.4078(19) . ?
C7 C2 1.4348(17) . ?
C18 C17 1.415(2) . ?
C18 C13 1.4230(17) . ?
C13 C14 1.412(2) . ?
C13 C12 1.451(2) . ?
C9 C10 1.427(2) . ?
C11 C10 1.374(2) . ?
C11 C12 1.4205(17) . ?
C11 H11 0.9500 . ?
C31 C32 1.3950(19) . ?
C31 C36 1.3972(19) . ?
C17 C16 1.368(2) . ?
C17 H17 0.9500 . ?
C14 C15 1.373(2) . ?
C14 H14 0.9500 . ?
C15 C16 1.408(2) . ?
C15 H15 0.9500 . ?
C32 C33 1.390(2) . ?
C32 H32 0.9500 . ?
C16 H16 0.9500 . ?
C36 C35 1.389(2) . ?
C36 H36 0.9500 . ?
C35 C34 1.390(2) . ?
C35 H35 0.9500 . ?
C34 C33 1.392(2) . ?
C34 C37 1.532(2) . ?
C33 H33 0.9500 . ?
CA HA1 0.9800 . ?
CA HA2 0.9800 . ?
CA HA3 0.9800 . ?
CB HB1 0.9800 . ?
CB HB2 0.9800 . ?
CB HB3 0.9800 . ?
C37 C38 1.523(3) . ?
C37 C39 1.529(3) . ?
C37 C40 1.535(3) . ?
C39 H39A 0.9800 . ?
C39 H39B 0.9800 . ?
C39 H39C 0.9800 . ?
C38 H38A 0.9800 . ?
C38 H38B 0.9800 . ?
C38 H38C 0.9800 . ?
C40 H40A 0.9800 . ?
C40 H40B 0.9800 . ?
C40 H40C 0.9800 . ?

loop_
_geom_torsion_atom_site_label_1
_geom_torsion_atom_site_label_2
_geom_torsion_atom_site_label_3
_geom_torsion_atom_site_label_4
_geom_torsion
_geom_torsion_site_symmetry_1
_geom_torsion_site_symmetry_2
_geom_torsion_site_symmetry_3
_geom_torsion_site_symmetry_4
_geom_torsion_publ_flag
C9 C8 C7 C12 -0.3(2) . . . . ?
C9 C8 C7 C2 -179.85(12) . . . . ?
C2 C3 C18 C17 -177.22(13) . . . . ?
N1 C3 C18 C17 -2.51(19) 2_655 . . . ?
C2 C3 C18 C13 1.71(19) . . . . ?
N1 C3 C18 C13 176.41(11) 2_655 . . . ?
C17 C18 C13 C14 -0.71(19) . . . . ?
C3 C18 C13 C14 -179.66(13) . . . . ?
C17 C18 C13 C12 177.44(12) . . . . ?
C3 C18 C13 C12 -1.50(19) . . . . ?
C18 C3 C2 C7 -0.2(2) . . . . ?
N1 C3 C2 C7 -175.10(11) 2_655 . . . ?
C18 C3 C2 N1 176.58(11) . . . . ?
N1 C3 C2 N1 1.67(16) 2_655 . . . ?
C12 C7 C2 C3 -1.52(19) . . . . ?
C8 C7 C2 C3 178.00(12) . . . . ?
C12 C7 C2 N1 -178.20(11) . . . . ?
C8 C7 C2 N1 1.32(18) . . . . ?
C31 N1 C2 C3 92.02(14) . . . . ?
C3 N1 C2 C3 -43.15(14) 2_655 . . . ?
C31 N1 C2 C7 -91.18(14) . . . . ?
C3 N1 C2 C7 133.66(12) 2_655 . . . ?
CA OA C9 C8 0.8(2) . . . . ?
CA OA C9 C10 -179.04(14) . . . . ?
C7 C8 C9 OA 179.01(13) . . . . ?
C7 C8 C9 C10 -1.1(2) . . . . ?
C8 C7 C12 C11 1.23(19) . . . . ?
C2 C7 C12 C11 -179.25(12) . . . . ?
C8 C7 C12 C13 -177.85(12) . . . . ?
C2 C7 C12 C13 1.66(18) . . . . ?
C10 C11 C12 C7 -0.6(2) . . . . ?
C10 C11 C12 C13 178.43(13) . . . . ?
C14 C13 C12 C7 177.88(13) . . . . ?
C18 C13 C12 C7 -0.17(19) . . . . ?
C14 C13 C12 C11 -1.2(2) . . . . ?
C18 C13 C12 C11 -179.22(12) . . . . ?
CB OB C10 C11 -3.5(2) . . . . ?
CB OB C10 C9 175.39(13) . . . . ?
C12 C11 C10 OB 178.02(13) . . . . ?
C12 C11 C10 C9 -0.8(2) . . . . ?
OA C9 C10 OB 2.63(18) . . . . ?
C8 C9 C10 OB -177.23(13) . . . . ?
OA C9 C10 C11 -178.39(13) . . . . ?
C8 C9 C10 C11 1.7(2) . . . . ?
C2 N1 C31 C32 -160.38(12) . . . . ?
C3 N1 C31 C32 -28.32(19) 2_655 . . . ?
C2 N1 C31 C36 19.45(17) . . . . ?
C3 N1 C31 C36 151.52(13) 2_655 . . . ?
C13 C18 C17 C16 0.1(2) . . . . ?
C3 C18 C17 C16 178.97(14) . . . . ?
C18 C13 C14 C15 0.5(2) . . . . ?
C12 C13 C14 C15 -177.64(14) . . . . ?
C13 C14 C15 C16 0.5(2) . . . . ?
C36 C31 C32 C33 0.2(2) . . . . ?
N1 C31 C32 C33 -179.96(13) . . . . ?
C18 C17 C16 C15 0.9(2) . . . . ?
C14 C15 C16 C17 -1.1(2) . . . . ?
C32 C31 C36 C35 0.3(2) . . . . ?
N1 C31 C36 C35 -179.59(14) . . . . ?
C31 C36 C35 C34 -0.8(2) . . . . ?
C36 C35 C34 C33 0.8(2) . . . . ?
C36 C35 C34 C37 -178.90(16) . . . . ?
C31 C32 C33 C34 -0.2(2) . . . . ?
C35 C34 C33 C32 -0.3(2) . . . . ?
C37 C34 C33 C32 179.35(16) . . . . ?
C35 C34 C37 C38 -168.44(18) . . . . ?
C33 C34 C37 C38 11.9(3) . . . . ?
C35 C34 C37 C39 70.3(2) . . . . ?
C33 C34 C37 C39 -109.33(19) . . . . ?
C35 C34 C37 C40 -48.4(2) . . . . ?
C33 C34 C37 C40 131.89(18) . . . . ?
